data_2240547
loop_
_publ_author_name
'Begum, M. S.'
'Zangrando, E.'
'Sheikh, M. C.'
'Miyatake, R.'
'Hossain, M. M.'

_publ_section_title
;
 Crystal structure of <i>S</i>-octyl
 (<i>E</i>)-3-(4-methoxybenzylidene)dithiocarbazate
;
_journal_issue 4
_journal_name_full 'Acta Crystallographica Section E'
_journal_page_first o265
_journal_page_last o266
_journal_paper_doi 10.1107/S205698901500568X
_journal_volume 71
_journal_year 2015
_chemical_formula_iupac 'C17 H26 N2 O S2'
_chemical_formula_moiety 'C17 H26 N2 O S2'
_chemical_formula_sum 'C17 H26 N2 O S2'
_chemical_formula_weight 338.53
_chemical_name_systematic
;
<i>S</i>-Octyl (<i>E</i>)-3-(4-methoxybenzylidene)dithiocarbazate
;
_space_group_IT_number 15
_symmetry_cell_setting monoclinic
_symmetry_space_group_name_Hall '-C 2yc'
_symmetry_space_group_name_H-M 'C 1 2/c 1'
_atom_sites_solution_hydrogens geom
_atom_sites_solution_primary direct
_atom_sites_solution_secondary difmap
_cell_angle_alpha 90.0000
_cell_angle_beta 104.2210(7)
_cell_angle_gamma 90.0000
_cell_formula_units_Z 8
_cell_length_a 28.7970(6)
_cell_length_b 8.37150(15)
_cell_length_c 15.6207(3)
_cell_measurement_reflns_used 19039
_cell_measurement_temperature 173
_cell_measurement_theta_max 68.23
_cell_measurement_theta_min 3.17
_cell_volume 3650.35(12)
_computing_cell_refinement
;
RAPID-AUTO (Rigaku, 2001)
;
_computing_data_collection
;
RAPID-AUTO (Rigaku, 2001)
;
_computing_data_reduction
;
RAPID-AUTO (Rigaku, 2001)
;
_computing_molecular_graphics
;
CrystalStructure (Rigaku, 2010)
;
_computing_publication_material
;
CrystalStructure (Rigaku, 2010)
;
_computing_structure_refinement
;
SHELXL97 (Sheldrick, 2008)
;
_computing_structure_solution
;
SIR92 (Altomare <i>et al.</i>,  1994)
;
_diffrn_ambient_temperature 173
_diffrn_detector_area_resol_mean 10.000
_diffrn_measured_fraction_theta_full 0.999
_diffrn_measured_fraction_theta_max 0.999
_diffrn_measurement_device_type 'Rigaku R-AXIS RAPID'
_diffrn_measurement_method \w
_diffrn_radiation_type 'Cu K\a'
_diffrn_radiation_wavelength 1.54187
_diffrn_reflns_av_R_equivalents 0.0563
_diffrn_reflns_limit_h_max 34
_diffrn_reflns_limit_h_min -34
_diffrn_reflns_limit_k_max 9
_diffrn_reflns_limit_k_min -10
_diffrn_reflns_limit_l_max 18
_diffrn_reflns_limit_l_min -18
_diffrn_reflns_number 20438
_diffrn_reflns_theta_full 68.24
_diffrn_reflns_theta_max 68.24
_diffrn_standards_number 0
_exptl_absorpt_coefficient_mu 2.659
_exptl_absorpt_correction_T_max 0.708
_exptl_absorpt_correction_T_min 0.581
_exptl_absorpt_correction_type multi-scan
_exptl_absorpt_process_details
;
(ABSCOR; Rigaku, 1995)
;
_exptl_crystal_colour colorless
_exptl_crystal_density_diffrn 1.232
_exptl_crystal_density_method 'not measured'
_exptl_crystal_description prism
_exptl_crystal_F_000 1456.00
_exptl_crystal_size_max 0.320
_exptl_crystal_size_mid 0.210
_exptl_crystal_size_min 0.130
_refine_diff_density_max 0.370
_refine_diff_density_min -0.330
_refine_ls_extinction_method none
_refine_ls_goodness_of_fit_ref 1.057
_refine_ls_hydrogen_treatment mixed
_refine_ls_number_parameters 205
_refine_ls_number_reflns 3333
_refine_ls_number_restraints 0
_refine_ls_R_factor_gt 0.0354
_refine_ls_shift/su_max 0.002
_refine_ls_structure_factor_coef Fsqd
_refine_ls_weighting_details 'w = 1/[\s^2^(Fo^2^)+(0.0604P)^2^+1.4685P] where P=(Fo^2^+2Fc^2^)/3'
_refine_ls_weighting_scheme calc
_refine_ls_wR_factor_ref 0.0964
_reflns_number_gt 3140
_reflns_number_total 3333
_reflns_threshold_expression F^2^>2\s(F^2^)
_cod_data_source_file rz5151sup1.cif
_cod_data_source_block I
_cod_original_cell_volume 3650.36(12)
_cod_original_sg_symbol_H-M 'C 2/c'
_cod_database_code 2240547
_cod_database_fobs_code 2240547

loop_
_symmetry_equiv_pos_site_id
_symmetry_equiv_pos_as_xyz
1 +X,+Y,+Z
2 -X,+Y,1/2-Z
3 -X,-Y,-Z
4 +X,-Y,1/2+Z
5 1/2+X,1/2+Y,+Z
6 1/2-X,1/2+Y,1/2-Z
7 1/2-X,1/2-Y,-Z
8 1/2+X,1/2-Y,1/2+Z

loop_
_atom_site_type_symbol
_atom_site_label
_atom_site_fract_x
_atom_site_fract_y
_atom_site_fract_z
_atom_site_U_iso_or_equiv
_atom_site_adp_type
_atom_site_calc_flag
_atom_site_refinement_flags
_atom_site_occupancy
_atom_site_symmetry_multiplicity
S S2 0.807022(11) 0.14416(4) 0.28621(2) 0.03085(13) Uani d . 1.0 8
S S1 0.719578(11) 0.16904(4) 0.36276(2) 0.03091(13) Uani d . 1.0 8
O O1 1.08208(4) 0.33645(14) 0.60247(7) 0.0427(3) Uani d . 1.0 8
N N1 0.85671(4) 0.24695(14) 0.45179(7) 0.0295(3) Uani d . 1.0 8
N N2 0.80783(4) 0.24227(14) 0.44385(7) 0.0290(3) Uani d . 1.0 8
C C1 1.10812(5) 0.4216(3) 0.67848(11) 0.0535(5) Uani d . 1.0 8
C C2 1.03338(5) 0.33880(18) 0.58554(9) 0.0331(4) Uani d . 1.0 8
C C3 1.00927(5) 0.24210(19) 0.51590(9) 0.0376(4) Uani d . 1.0 8
C C4 0.96000(5) 0.23336(18) 0.49421(9) 0.0349(4) Uani d . 1.0 8
C C5 0.93337(5) 0.32172(16) 0.54197(9) 0.0288(3) Uani d . 1.0 8
C C6 0.95789(5) 0.41699(18) 0.61083(9) 0.0327(3) Uani d . 1.0 8
C C7 1.00768(5) 0.42693(18) 0.63288(9) 0.0344(4) Uani d . 1.0 8
C C8 0.88118(5) 0.31449(17) 0.52194(9) 0.0298(3) Uani d . 1.0 8
C C9 0.77823(5) 0.18870(16) 0.36983(9) 0.0272(3) Uani d . 1.0 8
C C10 0.75805(5) 0.08849(17) 0.19384(8) 0.0304(3) Uani d . 1.0 8
C C11 0.73334(5) 0.23027(17) 0.14066(9) 0.0315(3) Uani d . 1.0 8
C C12 0.69859(5) 0.17876(17) 0.05459(9) 0.0312(3) Uani d . 1.0 8
C C13 0.67214(5) 0.32009(17) 0.00317(9) 0.0335(4) Uani d . 1.0 8
C C14 0.63553(5) 0.27125(18) -0.08091(9) 0.0342(3) Uani d . 1.0 8
C C15 0.61160(5) 0.41321(19) -0.13503(9) 0.0362(4) Uani d . 1.0 8
C C16 0.57411(6) 0.3675(2) -0.21842(10) 0.0405(4) Uani d . 1.0 8
C C17 0.55655(6) 0.5106(3) -0.27733(11) 0.0526(5) Uani d . 1.0 8
H H1 1.0974 0.3871 0.7304 0.0641 Uiso calc R 1.0 8
H H2 1.1024 0.5364 0.6694 0.0641 Uiso calc R 1.0 8
H H3 1.1424 0.3995 0.6878 0.0641 Uiso calc R 1.0 8
H H4 1.0270 0.1819 0.4832 0.0451 Uiso calc R 1.0 8
H H5 0.9439 0.1672 0.4467 0.0419 Uiso calc R 1.0 8
H H6 0.9403 0.4770 0.6438 0.0393 Uiso calc R 1.0 8
H H7 1.0238 0.4937 0.6800 0.0413 Uiso calc R 1.0 8
H H8 0.8650 0.3610 0.5619 0.0358 Uiso calc R 1.0 8
H H9 0.7974(6) 0.265(2) 0.4894(12) 0.034(5) Uiso d . 1.0 8
H H10 0.7705 0.0170 0.1542 0.0365 Uiso calc R 1.0 8
H H11 0.7341 0.0276 0.2164 0.0365 Uiso calc R 1.0 8
H H12 0.7579 0.3020 0.1269 0.0378 Uiso calc R 1.0 8
H H13 0.7156 0.2912 0.1767 0.0378 Uiso calc R 1.0 8
H H14 0.7166 0.1221 0.0173 0.0374 Uiso calc R 1.0 8
H H15 0.6749 0.1032 0.0682 0.0374 Uiso calc R 1.0 8
H H16 0.6555 0.3797 0.0417 0.0402 Uiso calc R 1.0 8
H H17 0.6958 0.3930 -0.0126 0.0402 Uiso calc R 1.0 8
H H18 0.6517 0.2055 -0.1177 0.0410 Uiso calc R 1.0 8
H H19 0.6106 0.2043 -0.0649 0.0410 Uiso calc R 1.0 8
H H20 0.6366 0.4788 -0.1518 0.0434 Uiso calc R 1.0 8
H H21 0.5962 0.4801 -0.0976 0.0434 Uiso calc R 1.0 8
H H22 0.5880 0.2879 -0.2519 0.0486 Uiso calc R 1.0 8
H H23 0.5465 0.3170 -0.2017 0.0486 Uiso calc R 1.0 8
H H24 0.5455 0.5939 -0.2429 0.0631 Uiso calc R 1.0 8
H H25 0.5300 0.4779 -0.3265 0.0631 Uiso calc R 1.0 8
H H26 0.5828 0.5524 -0.3006 0.0631 Uiso calc R 1.0 8

loop_
_atom_site_aniso_label
_atom_site_aniso_U_11
_atom_site_aniso_U_22
_atom_site_aniso_U_33
_atom_site_aniso_U_12
_atom_site_aniso_U_13
_atom_site_aniso_U_23
S2 0.0245(2) 0.0413(3) 0.0272(2) -0.00063(13) 0.00700(14) -0.00084(12)
S1 0.02225(19) 0.0414(3) 0.0290(2) -0.00425(12) 0.00629(14) -0.00176(13)
O1 0.0221(5) 0.0673(8) 0.0384(6) 0.0004(5) 0.0065(5) 0.0005(5)
N1 0.0217(6) 0.0356(7) 0.0302(6) -0.0007(5) 0.0047(5) 0.0028(5)
N2 0.0218(6) 0.0381(7) 0.0271(6) -0.0021(5) 0.0058(5) -0.0005(5)
C1 0.0243(7) 0.0921(15) 0.0420(9) -0.0058(8) 0.0044(7) -0.0050(9)
C2 0.0230(7) 0.0447(9) 0.0309(8) 0.0007(6) 0.0053(6) 0.0091(6)
C3 0.0313(8) 0.0473(9) 0.0353(8) 0.0050(7) 0.0105(6) -0.0007(7)
C4 0.0306(7) 0.0411(9) 0.0318(7) 0.0000(6) 0.0052(6) -0.0029(6)
C5 0.0243(7) 0.0332(8) 0.0279(7) -0.0010(6) 0.0044(5) 0.0052(6)
C6 0.0259(7) 0.0420(9) 0.0299(7) 0.0018(6) 0.0060(6) -0.0009(6)
C7 0.0266(7) 0.0433(9) 0.0306(7) -0.0024(6) 0.0018(6) -0.0012(6)
C8 0.0254(7) 0.0347(8) 0.0295(7) -0.0004(6) 0.0068(6) 0.0031(6)
C9 0.0260(7) 0.0273(7) 0.0282(7) -0.0002(5) 0.0069(5) 0.0037(5)
C10 0.0310(7) 0.0329(8) 0.0271(7) -0.0015(6) 0.0064(6) -0.0030(6)
C11 0.0338(7) 0.0318(8) 0.0278(7) -0.0028(6) 0.0056(6) -0.0008(6)
C12 0.0313(7) 0.0349(8) 0.0272(7) -0.0016(6) 0.0070(6) -0.0024(6)
C13 0.0331(7) 0.0360(8) 0.0302(7) -0.0017(6) 0.0055(6) -0.0016(6)
C14 0.0335(8) 0.0366(8) 0.0311(7) -0.0005(6) 0.0053(6) -0.0021(6)
C15 0.0347(8) 0.0376(9) 0.0351(8) 0.0016(6) 0.0064(6) -0.0009(6)
C16 0.0372(9) 0.0445(9) 0.0360(8) 0.0041(7) 0.0020(7) 0.0003(7)
C17 0.0503(10) 0.0593(12) 0.0443(9) 0.0100(9) 0.0043(8) 0.0105(8)

loop_
_atom_type_symbol
_atom_type_description
_atom_type_scat_dispersion_real
_atom_type_scat_dispersion_imag
_atom_type_scat_source
C C 0.0181 0.0091
;
International Tables for Crystallography
(1992, Vol. C, Tables 4.2.6.8 and 6.1.1.4)
;
H H 0.0000 0.0000
;
International Tables for Crystallography
(1992, Vol. C, Table 6.1.1.4)
;
N N 0.0311 0.0180
;
International Tables for Crystallography
(1992, Vol. C, Tables 4.2.6.8 and 6.1.1.4)
;
O O 0.0492 0.0322
;
International Tables for Crystallography
(1992, Vol. C, Tables 4.2.6.8 and 6.1.1.4)
;
S S 0.3331 0.5567
;
International Tables for Crystallography
(1992, Vol. C, Tables 4.2.6.8 and 6.1.1.4)
;

loop_
_geom_angle_atom_site_label_1
_geom_angle_atom_site_label_2
_geom_angle_atom_site_label_3
_geom_angle
_geom_angle_publ_flag
C9 S2 C10 103.31(7) no
C1 O1 C2 117.34(13) no
N2 N1 C8 115.06(13) no
N1 N2 C9 120.45(12) no
O1 C2 C3 115.73(14) no
O1 C2 C7 124.43(13) no
C3 C2 C7 119.84(13) no
C2 C3 C4 120.49(15) no
C3 C4 C5 120.34(13) no
C4 C5 C6 118.36(13) no
C4 C5 C8 122.16(12) no
C6 C5 C8 119.48(14) no
C5 C6 C7 121.60(15) no
C2 C7 C6 119.36(13) no
N1 C8 C5 121.56(14) no
S2 C9 S1 125.81(8) no
S2 C9 N2 113.54(11) no
S1 C9 N2 120.65(12) no
S2 C10 C11 113.70(10) no
C10 C11 C12 112.19(12) no
C11 C12 C13 112.27(12) no
C12 C13 C14 113.33(12) no
C13 C14 C15 113.09(12) no
C14 C15 C16 114.09(13) no
C15 C16 C17 112.36(14) no
N1 N2 H9 118.4(11) no
C9 N2 H9 120.9(11) no
O1 C1 H1 109.474 no
O1 C1 H2 109.472 no
O1 C1 H3 109.468 no
H1 C1 H2 109.473 no
H1 C1 H3 109.468 no
H2 C1 H3 109.472 no
C2 C3 H4 119.755 no
C4 C3 H4 119.750 no
C3 C4 H5 119.819 no
C5 C4 H5 119.836 no
C5 C6 H6 119.199 no
C7 C6 H6 119.198 no
C2 C7 H7 120.319 no
C6 C7 H7 120.323 no
N1 C8 H8 119.213 no
C5 C8 H8 119.226 no
S2 C10 H10 108.816 no
S2 C10 H11 108.818 no
C11 C10 H10 108.829 no
C11 C10 H11 108.819 no
H10 C10 H11 107.692 no
C10 C11 H12 109.164 no
C10 C11 H13 109.167 no
C12 C11 H12 109.165 no
C12 C11 H13 109.183 no
H12 C11 H13 107.873 no
C11 C12 H14 109.164 no
C11 C12 H15 109.150 no
C13 C12 H14 109.145 no
C13 C12 H15 109.144 no
H14 C12 H15 107.864 no
C12 C13 H16 108.911 no
C12 C13 H17 108.908 no
C14 C13 H16 108.897 no
C14 C13 H17 108.910 no
H16 C13 H17 107.734 no
C13 C14 H18 108.957 no
C13 C14 H19 108.962 no
C15 C14 H18 108.966 no
C15 C14 H19 108.970 no
H18 C14 H19 107.759 no
C14 C15 H20 108.728 no
C14 C15 H21 108.736 no
C16 C15 H20 108.725 no
C16 C15 H21 108.741 no
H20 C15 H21 107.632 no
C15 C16 H22 109.138 no
C15 C16 H23 109.119 no
C17 C16 H22 109.139 no
C17 C16 H23 109.125 no
H22 C16 H23 107.857 no
C16 C17 H24 109.476 no
C16 C17 H25 109.469 no
C16 C17 H26 109.467 no
H24 C17 H25 109.485 no
H24 C17 H26 109.469 no
H25 C17 H26 109.462 no

loop_
_geom_bond_atom_site_label_1
_geom_bond_atom_site_label_2
_geom_bond_distance
_geom_bond_publ_flag
S2 C9 1.7506(16) no
S2 C10 1.8133(13) no
S1 C9 1.6734(15) no
O1 C1 1.429(2) no
O1 C2 1.3619(19) no
N1 N2 1.3829(17) no
N1 C8 1.2797(17) no
N2 C9 1.3343(16) no
C2 C3 1.396(2) no
C2 C7 1.381(3) no
C3 C4 1.377(2) no
C4 C5 1.405(3) no
C5 C6 1.3851(19) no
C5 C8 1.459(2) no
C6 C7 1.392(2) no
C10 C11 1.5214(19) no
C11 C12 1.5277(18) no
C12 C13 1.525(2) no
C13 C14 1.5242(18) no
C14 C15 1.522(2) no
C15 C16 1.5224(19) no
C16 C17 1.520(3) no
N2 H9 0.860(19) no
C1 H1 0.980 no
C1 H2 0.980 no
C1 H3 0.980 no
C3 H4 0.950 no
C4 H5 0.950 no
C6 H6 0.950 no
C7 H7 0.950 no
C8 H8 0.950 no
C10 H10 0.990 no
C10 H11 0.990 no
C11 H12 0.990 no
C11 H13 0.990 no
C12 H14 0.990 no
C12 H15 0.990 no
C13 H16 0.990 no
C13 H17 0.990 no
C14 H18 0.990 no
C14 H19 0.990 no
C15 H20 0.990 no
C15 H21 0.990 no
C16 H22 0.990 no
C16 H23 0.990 no
C17 H24 0.980 no
C17 H25 0.980 no
C17 H26 0.980 no

loop_
_geom_contact_atom_site_label_1
_geom_contact_atom_site_label_2
_geom_contact_distance
_geom_contact_site_symmetry_2
_geom_contact_publ_flag
S2 N1 2.7676(11) . no
S1 C10 3.1750(15) . no
N1 C4 2.8863(18) . no
C1 C7 2.804(2) . no
C2 C5 2.796(2) . no
C3 C6 2.759(3) . no
C4 C7 2.7824(19) . no
C8 C9 3.4760(18) . no
C9 C11 3.5119(19) . no
S1 N2 3.3870(13) 7_656 no
O1 C13 3.581(2) 8_555 no
O1 C17 3.490(3) 5_546 no
N2 S1 3.3870(13) 7_656 no
C2 C17 3.447(3) 5_546 no
C3 C7 3.572(2) 3_766 no
C7 C3 3.572(2) 3_766 no
C9 C10 3.574(2) 6_655 no
C10 C9 3.574(2) 6_645 no
C13 O1 3.581(2) 8_454 no
C17 O1 3.490(3) 5_454 no
C17 C2 3.447(3) 5_454 no
C17 C17 3.564(3) 2_654 no
S2 H9 3.408(19) . no
S2 H12 2.8652 . no
S2 H13 3.0259 . no
S1 H9 2.721(15) . no
S1 H11 2.6961 . no
S1 H13 3.0558 . no
O1 H4 2.4918 . no
O1 H7 2.6484 . no
N1 H5 2.6194 . no
N2 H8 2.3679 . no
C1 H7 2.5074 . no
C2 H1 2.5754 . no
C2 H2 2.6692 . no
C2 H3 3.1945 . no
C2 H5 3.2641 . no
C2 H6 3.2480 . no
C3 H7 3.2645 . no
C4 H6 3.2549 . no
C4 H8 3.3422 . no
C5 H4 3.2702 . no
C5 H7 3.2784 . no
C6 H5 3.2558 . no
C6 H8 2.6377 . no
C7 H1 2.6779 . no
C7 H2 2.8008 . no
C7 H4 3.2588 . no
C8 H5 2.6856 . no
C8 H6 2.6043 . no
C8 H9 2.378(17) . no
C9 H11 2.7711 . no
C9 H13 3.2268 . no
C10 H14 2.7366 . no
C10 H15 2.6996 . no
C11 H16 2.6966 . no
C11 H17 2.7354 . no
C12 H10 2.6384 . no
C12 H11 2.7870 . no
C12 H18 2.7073 . no
C12 H19 2.7613 . no
C13 H12 2.7405 . no
C13 H13 2.7037 . no
C13 H20 2.7310 . no
C13 H21 2.7136 . no
C14 H14 2.7571 . no
C14 H15 2.7190 . no
C14 H22 2.6894 . no
C14 H23 2.8104 . no
C15 H16 2.7538 . no
C15 H17 2.6999 . no
C15 H24 2.6788 . no
C15 H25 3.3623 . no
C15 H26 2.7709 . no
C16 H18 2.7528 . no
C16 H19 2.7357 . no
C17 H20 2.6466 . no
C17 H21 2.7707 . no
H1 H7 2.2546 . no
H2 H7 2.3376 . no
H3 H7 3.4782 . no
H4 H5 2.3211 . no
H6 H7 2.3355 . no
H6 H8 2.4334 . no
H8 H9 2.1528 . no
H10 H12 2.4347 . no
H10 H13 2.8577 . no
H10 H14 2.4748 . no
H10 H15 2.8433 . no
H11 H12 2.8584 . no
H11 H13 2.3179 . no
H11 H14 3.1276 . no
H11 H15 2.5935 . no
H12 H14 2.3686 . no
H12 H15 2.8703 . no
H12 H16 2.9920 . no
H12 H17 2.5710 . no
H13 H14 2.8703 . no
H13 H15 2.3976 . no
H13 H16 2.4898 . no
H13 H17 2.9949 . no
H14 H16 2.8655 . no
H14 H17 2.3627 . no
H14 H18 2.5479 . no
H14 H19 3.0838 . no
H15 H16 2.3932 . no
H15 H17 2.8657 . no
H15 H18 2.9420 . no
H15 H19 2.5646 . no
H16 H18 2.8632 . no
H16 H19 2.3543 . no
H16 H20 3.0518 . no
H16 H21 2.5562 . no
H17 H18 2.3977 . no
H17 H19 2.8632 . no
H17 H20 2.5169 . no
H17 H21 2.9414 . no
H18 H20 2.3650 . no
H18 H21 2.8604 . no
H18 H22 2.5195 . no
H18 H23 3.1319 . no
H19 H20 2.8604 . no
H19 H21 2.3792 . no
H19 H22 2.9180 . no
H19 H23 2.6311 . no
H20 H22 2.4246 . no
H20 H23 2.8587 . no
H20 H24 2.8280 . no
H20 H25 3.5700 . no
H20 H26 2.5311 . no
H21 H22 2.8594 . no
H21 H23 2.3264 . no
H21 H24 2.5621 . no
H21 H26 3.1570 . no
H22 H24 2.8570 . no
H22 H25 2.3908 . no
H22 H26 2.3335 . no
H23 H24 2.4045 . no
H23 H25 2.3211 . no
H23 H26 2.8557 . no
S2 H11 3.4182 6_655 no
S2 H13 3.1108 6_645 no
S2 H16 3.4450 6_645 no
S2 H18 3.3864 7_655 no
S2 H20 3.1271 7_655 no
S2 H22 3.2475 7_655 no
S2 H26 3.5318 7_655 no
S1 H3 3.1229 8_454 no
S1 H8 2.9639 7_656 no
S1 H9 2.535(19) 7_656 no
S1 H10 2.9452 6_655 no
S1 H12 3.1369 6_645 no
S1 H14 3.4469 4_555 no
O1 H15 2.8977 8_555 no
O1 H16 3.1046 8_555 no
O1 H19 2.9464 8_555 no
O1 H24 3.5092 5_546 no
O1 H26 2.8166 5_546 no
N1 H2 3.0576 3_766 no
N1 H15 3.1115 6_655 no
N1 H16 3.0993 6_645 no
N1 H17 3.5600 6_645 no
N1 H21 3.2400 6_645 no
N2 H9 3.437(19) 7_656 no
N2 H10 3.3208 6_655 no
N2 H11 3.4566 6_655 no
N2 H14 3.3440 6_655 no
N2 H15 3.0750 6_655 no
N2 H16 3.2031 6_645 no
N2 H17 3.1252 6_645 no
C1 H6 3.4304 2_756 no
C1 H11 3.5543 8_555 no
C1 H13 3.5770 8_555 no
C1 H15 2.8884 8_555 no
C1 H22 3.3520 5_556 no
C1 H26 3.2103 5_546 no
C2 H24 3.3234 5_546 no
C2 H25 3.3303 5_546 no
C2 H26 3.1138 5_546 no
C3 H19 3.4814 8_555 no
C3 H25 3.2537 5_546 no
C3 H25 3.4321 7_655 no
C3 H26 3.4990 5_546 no
C4 H2 3.3491 3_766 no
C4 H4 3.5050 3_756 no
C4 H21 3.3174 6_645 no
C4 H25 3.2313 7_655 no
C5 H2 3.4202 3_766 no
C5 H19 3.4947 6_655 no
C5 H21 3.1656 6_645 no
C5 H24 3.5947 6_645 no
C6 H1 3.2687 2_756 no
C6 H7 3.2430 2_756 no
C6 H19 3.0816 6_655 no
C6 H24 3.4177 6_645 no
C7 H6 3.4668 2_756 no
C7 H7 3.3134 2_756 no
C7 H24 3.4181 5_546 no
C8 H2 3.3768 3_766 no
C8 H15 3.0523 6_655 no
C8 H19 3.3283 6_655 no
C8 H20 3.5758 6_645 no
C8 H21 3.0459 6_645 no
C9 H9 3.47(2) 7_656 no
C9 H10 3.0670 6_655 no
C9 H11 3.1237 6_655 no
C9 H12 3.4048 6_645 no
C9 H13 3.4204 6_645 no
C9 H16 3.3082 6_645 no
C9 H17 3.2922 6_645 no
C10 H3 3.3094 8_454 no
C10 H13 3.1786 6_645 no
C10 H17 3.4140 7_655 no
C10 H18 3.5590 7_655 no
C10 H20 3.3068 7_655 no
C11 H3 3.0861 8_454 no
C11 H11 3.3213 6_655 no
C11 H14 3.3834 7_655 no
C11 H17 3.3522 7_655 no
C11 H18 3.4591 7_655 no
C12 H3 3.0047 8_454 no
C12 H8 3.4787 6_645 no
C12 H9 3.537(17) 6_645 no
C12 H12 3.3737 7_655 no
C12 H14 3.3701 7_655 no
C12 H17 3.3197 7_655 no
C13 H10 3.5527 7_655 no
C13 H12 3.3534 7_655 no
C13 H14 3.3332 7_655 no
C14 H4 3.5310 8_454 no
C14 H6 3.2785 6_645 no
C14 H8 3.4473 6_645 no
C14 H12 3.3760 7_655 no
C15 H4 3.4923 8_454 no
C15 H10 3.5289 7_655 no
C16 H2 3.4817 5_444 no
C16 H5 3.4872 7_655 no
C16 H6 3.5292 6_645 no
C16 H23 3.4170 2_654 no
C16 H25 3.3726 2_654 no
C17 H1 3.3558 5_454 no
C17 H5 3.0329 7_655 no
C17 H23 3.3270 2_654 no
C17 H24 3.1111 2_654 no
C17 H25 3.3030 2_654 no
H1 C6 3.2687 2_756 no
H1 C17 3.3558 5_546 no
H1 H6 2.5789 2_756 no
H1 H8 3.1650 2_756 no
H1 H22 3.3830 5_556 no
H1 H24 2.9558 5_546 no
H1 H26 2.8571 5_546 no
H2 N1 3.0576 3_766 no
H2 C4 3.3491 3_766 no
H2 C5 3.4202 3_766 no
H2 C8 3.3768 3_766 no
H2 C16 3.4817 5_556 no
H2 H5 3.1680 3_766 no
H2 H6 3.4703 2_756 no
H2 H15 3.1378 8_555 no
H2 H18 3.5729 5_556 no
H2 H22 2.5239 5_556 no
H3 S1 3.1229 8_555 no
H3 C10 3.3094 8_555 no
H3 C11 3.0861 8_555 no
H3 C12 3.0047 8_555 no
H3 H11 2.6381 8_555 no
H3 H13 2.6829 8_555 no
H3 H15 2.2865 8_555 no
H3 H16 3.3522 8_555 no
H3 H26 3.4022 5_546 no
H4 C4 3.5050 3_756 no
H4 C14 3.5310 8_555 no
H4 C15 3.4923 8_555 no
H4 H4 3.5163 3_756 no
H4 H5 3.1607 3_756 no
H4 H19 2.8569 8_555 no
H4 H21 2.9400 8_555 no
H4 H23 3.0754 8_555 no
H4 H25 3.4102 5_546 no
H4 H25 2.9160 7_655 no
H4 H26 3.5353 5_546 no
H5 C16 3.4872 7_655 no
H5 C17 3.0329 7_655 no
H5 H2 3.1680 3_766 no
H5 H4 3.1607 3_756 no
H5 H21 3.2685 6_645 no
H5 H22 2.9783 7_655 no
H5 H25 2.5007 7_655 no
H5 H26 2.8847 7_655 no
H6 C1 3.4304 2_756 no
H6 C7 3.4668 2_756 no
H6 C14 3.2785 6_655 no
H6 C16 3.5292 6_655 no
H6 H1 2.5789 2_756 no
H6 H2 3.4703 2_756 no
H6 H7 2.6947 2_756 no
H6 H18 3.2113 6_655 no
H6 H19 2.5304 6_655 no
H6 H22 3.3118 6_655 no
H6 H23 2.9820 6_655 no
H6 H24 3.5408 6_645 no
H7 C6 3.2430 2_756 no
H7 C7 3.3134 2_756 no
H7 H6 2.6947 2_756 no
H7 H7 2.8520 2_756 no
H7 H22 3.1062 5_556 no
H7 H23 3.2518 5_556 no
H7 H23 3.4467 6_655 no
H7 H24 3.5593 5_546 no
H8 S1 2.9639 7_656 no
H8 C12 3.4787 6_655 no
H8 C14 3.4473 6_655 no
H8 H1 3.1650 2_756 no
H8 H14 3.2245 6_655 no
H8 H15 2.9005 6_655 no
H8 H18 3.0839 6_655 no
H8 H19 2.9561 6_655 no
H8 H20 3.4994 6_645 no
H8 H21 3.3796 6_645 no
H9 S1 2.535(19) 7_656 no
H9 N2 3.437(19) 7_656 no
H9 C9 3.47(2) 7_656 no
H9 C12 3.537(17) 6_655 no
H9 H9 2.84(3) 7_656 no
H9 H10 3.3375 6_655 no
H9 H14 3.0126 6_655 no
H9 H15 3.1308 6_655 no
H9 H16 3.5803 6_645 no
H9 H17 3.1377 6_645 no
H10 S1 2.9452 6_645 no
H10 N2 3.3208 6_645 no
H10 C9 3.0670 6_645 no
H10 C13 3.5527 7_655 no
H10 C15 3.5289 7_655 no
H10 H9 3.3375 6_645 no
H10 H13 3.1923 6_645 no
H10 H17 2.7303 7_655 no
H10 H18 3.3717 7_655 no
H10 H20 2.6850 7_655 no
H11 S2 3.4182 6_645 no
H11 N2 3.4566 6_645 no
H11 C1 3.5543 8_454 no
H11 C9 3.1237 6_645 no
H11 C11 3.3213 6_645 no
H11 H3 2.6381 8_454 no
H11 H12 3.0549 6_645 no
H11 H13 2.7593 6_645 no
H12 S1 3.1369 6_655 no
H12 C9 3.4048 6_655 no
H12 C12 3.3737 7_655 no
H12 C13 3.3534 7_655 no
H12 C14 3.3760 7_655 no
H12 H11 3.0549 6_655 no
H12 H14 2.6147 7_655 no
H12 H17 2.9670 7_655 no
H12 H18 2.6443 7_655 no
H13 S2 3.1108 6_655 no
H13 C1 3.5770 8_454 no
H13 C9 3.4204 6_655 no
H13 C10 3.1786 6_655 no
H13 H3 2.6829 8_454 no
H13 H10 3.1923 6_655 no
H13 H11 2.7593 6_655 no
H14 S1 3.4469 4_554 no
H14 N2 3.3440 6_645 no
H14 C11 3.3834 7_655 no
H14 C12 3.3701 7_655 no
H14 C13 3.3332 7_655 no
H14 H8 3.2245 6_645 no
H14 H9 3.0126 6_645 no
H14 H12 2.6147 7_655 no
H14 H14 3.0159 7_655 no
H14 H17 2.5454 7_655 no
H15 O1 2.8977 8_454 no
H15 N1 3.1115 6_645 no
H15 N2 3.0750 6_645 no
H15 C1 2.8884 8_454 no
H15 C8 3.0523 6_645 no
H15 H2 3.1378 8_454 no
H15 H3 2.2865 8_454 no
H15 H8 2.9005 6_645 no
H15 H9 3.1308 6_645 no
H16 S2 3.4450 6_655 no
H16 O1 3.1046 8_454 no
H16 N1 3.0993 6_655 no
H16 N2 3.2031 6_655 no
H16 C9 3.3082 6_655 no
H16 H3 3.3522 8_454 no
H16 H9 3.5803 6_655 no
H17 N1 3.5600 6_655 no
H17 N2 3.1252 6_655 no
H17 C9 3.2922 6_655 no
H17 C10 3.4140 7_655 no
H17 C11 3.3522 7_655 no
H17 C12 3.3197 7_655 no
H17 H9 3.1377 6_655 no
H17 H10 2.7303 7_655 no
H17 H12 2.9670 7_655 no
H17 H14 2.5454 7_655 no
H18 S2 3.3864 7_655 no
H18 C10 3.5590 7_655 no
H18 C11 3.4591 7_655 no
H18 H2 3.5729 5_444 no
H18 H6 3.2113 6_645 no
H18 H8 3.0839 6_645 no
H18 H10 3.3717 7_655 no
H18 H12 2.6443 7_655 no
H19 O1 2.9464 8_454 no
H19 C3 3.4814 8_454 no
H19 C5 3.4947 6_645 no
H19 C6 3.0816 6_645 no
H19 C8 3.3283 6_645 no
H19 H4 2.8569 8_454 no
H19 H6 2.5304 6_645 no
H19 H8 2.9561 6_645 no
H20 S2 3.1271 7_655 no
H20 C8 3.5758 6_655 no
H20 C10 3.3068 7_655 no
H20 H8 3.4994 6_655 no
H20 H10 2.6850 7_655 no
H21 N1 3.2400 6_655 no
H21 C4 3.3174 6_655 no
H21 C5 3.1656 6_655 no
H21 C8 3.0459 6_655 no
H21 H4 2.9400 8_454 no
H21 H5 3.2685 6_655 no
H21 H8 3.3796 6_655 no
H21 H25 3.5358 2_654 no
H22 S2 3.2475 7_655 no
H22 C1 3.3520 5_444 no
H22 H1 3.3830 5_444 no
H22 H2 2.5239 5_444 no
H22 H5 2.9783 7_655 no
H22 H6 3.3118 6_645 no
H22 H7 3.1062 5_444 no
H23 C16 3.4170 2_654 no
H23 C17 3.3270 2_654 no
H23 H4 3.0754 8_454 no
H23 H6 2.9820 6_645 no
H23 H7 3.2518 5_444 no
H23 H7 3.4467 6_645 no
H23 H23 2.7337 2_654 no
H23 H24 3.4671 2_654 no
H23 H25 2.7103 2_654 no
H24 O1 3.5092 5_454 no
H24 C2 3.3234 5_454 no
H24 C5 3.5947 6_655 no
H24 C6 3.4177 6_655 no
H24 C7 3.4181 5_454 no
H24 C17 3.1111 2_654 no
H24 H1 2.9558 5_454 no
H24 H6 3.5408 6_655 no
H24 H7 3.5593 5_454 no
H24 H23 3.4671 2_654 no
H24 H24 2.5751 2_654 no
H24 H25 2.8301 2_654 no
H25 C2 3.3303 5_454 no
H25 C3 3.2537 5_454 no
H25 C3 3.4321 7_655 no
H25 C4 3.2313 7_655 no
H25 C16 3.3726 2_654 no
H25 C17 3.3030 2_654 no
H25 H4 3.4102 5_454 no
H25 H4 2.9160 7_655 no
H25 H5 2.5007 7_655 no
H25 H21 3.5358 2_654 no
H25 H23 2.7103 2_654 no
H25 H24 2.8301 2_654 no
H25 H25 3.2766 2_654 no
H26 S2 3.5318 7_655 no
H26 O1 2.8166 5_454 no
H26 C1 3.2103 5_454 no
H26 C2 3.1138 5_454 no
H26 C3 3.4990 5_454 no
H26 H1 2.8571 5_454 no
H26 H3 3.4022 5_454 no
H26 H4 3.5353 5_454 no
H26 H5 2.8847 7_655 no

loop_
_geom_hbond_atom_site_label_D
_geom_hbond_atom_site_label_H
_geom_hbond_atom_site_label_A
_geom_hbond_site_symmetry_A
_geom_hbond_distance_DH
_geom_hbond_distance_HA
_geom_hbond_distance_DA
_geom_hbond_angle_DHA
N2 H9 S1 7_656 0.86(2) 2.536(18) 3.3870(11) 170.9(16)

loop_
_geom_torsion_atom_site_label_1
_geom_torsion_atom_site_label_2
_geom_torsion_atom_site_label_3
_geom_torsion_atom_site_label_4
_geom_torsion
_geom_torsion_publ_flag
C9 S2 C10 C11 83.88(10) no
C10 S2 C9 S1 3.71(11) no
C10 S2 C9 N2 -176.36(9) no
C1 O1 C2 C3 -174.08(13) no
C1 O1 C2 C7 5.0(2) no
N2 N1 C8 C5 176.89(11) no
C8 N1 N2 C9 173.58(11) no
N1 N2 C9 S2 -4.84(16) no
N1 N2 C9 S1 175.10(10) no
O1 C2 C3 C4 178.82(12) no
O1 C2 C7 C6 -178.47(12) no
C3 C2 C7 C6 0.5(2) no
C7 C2 C3 C4 -0.3(3) no
C2 C3 C4 C5 0.0(3) no
C3 C4 C5 C6 0.0(2) no
C3 C4 C5 C8 -179.23(12) no
C4 C5 C6 C7 0.3(2) no
C4 C5 C8 N1 -10.9(2) no
C6 C5 C8 N1 169.89(13) no
C8 C5 C6 C7 179.53(12) no
C5 C6 C7 C2 -0.5(3) no
S2 C10 C11 C12 169.73(9) no
C10 C11 C12 C13 177.45(11) no
C11 C12 C13 C14 -177.31(12) no
C12 C13 C14 C15 -176.22(12) no
C13 C14 C15 C16 -178.79(12) no
C14 C15 C16 C17 -171.39(12) no
